data_4518024
loop_
_publ_author_name
'Wang, Shengdong'
'Force, Guillaume'
'Guillot, R\'egis'
'Carpentier, Jean-Fran\,cois'
'Sarazin, Yann'
'Bour, Christophe'
'Gandon, Vincent'
'Leb&#x0153;uf, David'

_publ_section_title
;
 Lewis Acid/Hexafluoroisopropanol: A Promoter System for Selective
 ortho-C-Alkylation of Anilines with Deactivated Styrene Derivatives and
 Unactivated Alkenes
;
_journal_name_full 'ACS Catalysis'
_journal_page_first 10794
_journal_paper_doi 10.1021/acscatal.0c02959
_journal_year 2020
_chemical_formula_moiety 'C21 H18 N2'
_chemical_formula_sum 'C21 H18 N2'
_chemical_formula_weight 298.37
_space_group_crystal_system triclinic
_space_group_IT_number 2
_space_group_name_Hall '-P 1'
_space_group_name_H-M_alt 'P -1'
_atom_sites_solution_hydrogens mixed
_audit_creation_method SHELXL-2018/3
_cell_angle_alpha 84.0160(10)
_cell_angle_beta 85.2380(10)
_cell_angle_gamma 62.6830(10)
_cell_formula_units_Z 2
_cell_length_a 8.9756(4)
_cell_length_b 9.0718(4)
_cell_length_c 11.0372(5)
_cell_measurement_reflns_used 9973
_cell_measurement_temperature 100(1)
_cell_measurement_theta_max 66.71
_cell_measurement_theta_min 4.03
_cell_volume 793.50(6)
_computing_cell_refinement 'Bruker SAINT'
_computing_data_collection 'Bruker APEX3'
_computing_data_reduction 'Bruker SAINT'
_computing_structure_refinement 'SHELXL-2018/3 (Sheldrick, 2018)'
_computing_structure_solution 'SHELXS-97 (Sheldrick 2008)'
_diffrn_ambient_temperature 100(1)
_diffrn_measured_fraction_theta_full 0.999
_diffrn_measured_fraction_theta_max 0.999
_diffrn_measurement_device_type 'Bruker VENTURE PHOTON100 CMOS'
_diffrn_measurement_method '\f and \w scans'
_diffrn_radiation_probe x-ray
_diffrn_radiation_type CuK\a
_diffrn_radiation_wavelength 1.54178
_diffrn_reflns_av_R_equivalents 0.0269
_diffrn_reflns_av_unetI/netI 0.0179
_diffrn_reflns_Laue_measured_fraction_full 0.999
_diffrn_reflns_Laue_measured_fraction_max 0.999
_diffrn_reflns_limit_h_max 10
_diffrn_reflns_limit_h_min -10
_diffrn_reflns_limit_k_max 10
_diffrn_reflns_limit_k_min -10
_diffrn_reflns_limit_l_max 13
_diffrn_reflns_limit_l_min -13
_diffrn_reflns_number 18032
_diffrn_reflns_point_group_measured_fraction_full 0.999
_diffrn_reflns_point_group_measured_fraction_max 0.999
_diffrn_reflns_theta_full 66.707
_diffrn_reflns_theta_max 66.707
_diffrn_reflns_theta_min 4.030
_exptl_absorpt_coefficient_mu 0.566
_exptl_absorpt_correction_T_max 0.9528
_exptl_absorpt_correction_T_min 0.8973
_exptl_absorpt_correction_type multi-scan
_exptl_absorpt_process_details 'Bruker APEX3'
_exptl_crystal_colour colorless
_exptl_crystal_density_diffrn 1.249
_exptl_crystal_description plate
_exptl_crystal_F_000 316
_exptl_crystal_size_max 0.220
_exptl_crystal_size_mid 0.180
_exptl_crystal_size_min 0.040
_refine_diff_density_max 0.267
_refine_diff_density_min -0.209
_refine_diff_density_rms 0.047
_refine_ls_extinction_coef 0.0144(11)
_refine_ls_extinction_expression Fc^*^=kFc[1+0.001xFc^2^\l^3^/sin(2\q)]^-1/4^
_refine_ls_extinction_method 'SHELXL-2018/3 (Sheldrick 2018)'
_refine_ls_goodness_of_fit_ref 1.067
_refine_ls_hydrogen_treatment mixed
_refine_ls_matrix_type full
_refine_ls_number_parameters 214
_refine_ls_number_reflns 2810
_refine_ls_number_restraints 0
_refine_ls_restrained_S_all 1.067
_refine_ls_R_factor_all 0.0346
_refine_ls_R_factor_gt 0.0329
_refine_ls_shift/su_max 0.000
_refine_ls_shift/su_mean 0.000
_refine_ls_structure_factor_coef Fsqd
_refine_ls_weighting_details 'w=1/[\s^2^(Fo^2^)+(0.0401P)^2^+0.2472P] where P=(Fo^2^+2Fc^2^)/3'
_refine_ls_weighting_scheme calc
_refine_ls_wR_factor_gt 0.0827
_refine_ls_wR_factor_ref 0.0840
_reflns_Friedel_coverage 0.000
_reflns_number_gt 2672
_reflns_number_total 2810
_reflns_threshold_expression 'I > 2\s(I)'
_cod_data_source_file cs0c02959_si_002.cif
_cod_data_source_block 3aa
_cod_database_code 4518024
_shelx_space_group_comment
;
The symmetry employed for this shelxl refinement is uniquely defined
by the following loop, which should always be used as a source of
symmetry information in preference to the above space-group names.
They are only intended as comments.
;
_shelx_estimated_absorpt_t_min 0.890
_shelx_estimated_absorpt_t_max 0.979

loop_
_space_group_symop_operation_xyz
'x, y, z'
'-x, -y, -z'

loop_
_atom_site_label
_atom_site_type_symbol
_atom_site_fract_x
_atom_site_fract_y
_atom_site_fract_z
_atom_site_U_iso_or_equiv
_atom_site_adp_type
_atom_site_occupancy
_atom_site_site_symmetry_order
_atom_site_calc_flag
_atom_site_refinement_flags_posn
_atom_site_refinement_flags_adp
_atom_site_refinement_flags_occupancy
_atom_site_disorder_assembly
_atom_site_disorder_group
N1 N 0.58780(12) 0.67049(11) 0.47379(8) 0.0227(2) Uani 1 1 d . . . . .
N2 N -0.02199(12) 0.80955(12) 1.01007(9) 0.0271(2) Uani 1 1 d . . . . .
C1 C 0.53395(13) 0.74078(12) 0.35693(9) 0.0179(2) Uani 1 1 d . . . . .
C2 C 0.36241(13) 0.83638(13) 0.33907(10) 0.0220(2) Uani 1 1 d . . . . .
H2 H 0.284002 0.849827 0.405535 0.026 Uiso 1 1 calc R U . . .
C3 C 0.30604(14) 0.91164(14) 0.22499(10) 0.0248(3) Uani 1 1 d . . . . .
H3 H 0.189066 0.976411 0.213972 0.030 Uiso 1 1 calc R U . . .
C4 C 0.41813(15) 0.89370(13) 0.12662(10) 0.0245(3) Uani 1 1 d . . . . .
H4 H 0.378671 0.943808 0.048190 0.029 Uiso 1 1 calc R U . . .
C5 C 0.58881(14) 0.80145(13) 0.14450(10) 0.0226(2) Uani 1 1 d . . . . .
H5 H 0.666658 0.789951 0.077952 0.027 Uiso 1 1 calc R U . . .
C6 C 0.64716(13) 0.72580(13) 0.25837(10) 0.0196(2) Uani 1 1 d . . . . .
H6 H 0.764393 0.663628 0.269420 0.024 Uiso 1 1 calc R U . . .
C7 C 0.72894(12) 0.51820(13) 0.50269(9) 0.0184(2) Uani 1 1 d . . . . .
C8 C 0.79668(13) 0.39192(13) 0.42255(10) 0.0203(2) Uani 1 1 d . . . . .
H8 H 0.746489 0.407683 0.346716 0.024 Uiso 1 1 calc R U . . .
C9 C 0.93678(13) 0.24348(13) 0.45266(10) 0.0215(2) Uani 1 1 d . . . . .
H9 H 0.984524 0.159948 0.396185 0.026 Uiso 1 1 calc R U . . .
C10 C 1.00701(13) 0.21696(13) 0.56477(10) 0.0219(2) Uani 1 1 d . . . . .
H10 H 1.102164 0.115048 0.586015 0.026 Uiso 1 1 calc R U . . .
C11 C 0.93688(13) 0.34101(13) 0.64600(10) 0.0201(2) Uani 1 1 d . . . . .
H11 H 0.983066 0.320894 0.723959 0.024 Uiso 1 1 calc R U . . .
C12 C 0.80078(12) 0.49398(13) 0.61633(9) 0.0179(2) Uani 1 1 d . . . . .
C13 C 0.73218(13) 0.63725(13) 0.69912(9) 0.0193(2) Uani 1 1 d . . . . .
H13 H 0.720211 0.738799 0.647001 0.023 Uiso 1 1 calc R U . . .
C14 C 0.84773(14) 0.61407(14) 0.80202(10) 0.0232(3) Uani 1 1 d . . . . .
H00B H 0.958731 0.594512 0.767161 0.035 Uiso 1 1 calc R U . . .
H00D H 0.858363 0.518454 0.857571 0.035 Uiso 1 1 calc R U . . .
H00E H 0.799885 0.714456 0.847021 0.035 Uiso 1 1 calc R U . . .
C15 C 0.55882(13) 0.67487(13) 0.75580(9) 0.0177(2) Uani 1 1 d . . . . .
C16 C 0.52779(13) 0.54899(13) 0.81803(9) 0.0192(2) Uani 1 1 d . . . . .
H16 H 0.611614 0.436600 0.817122 0.023 Uiso 1 1 calc R U . . .
C17 C 0.37631(13) 0.58601(13) 0.88104(9) 0.0189(2) Uani 1 1 d . . . . .
H17 H 0.357294 0.499576 0.924209 0.023 Uiso 1 1 calc R U . . .
C18 C 0.25163(13) 0.75062(13) 0.88099(9) 0.0184(2) Uani 1 1 d . . . . .
C19 C 0.27861(13) 0.87754(13) 0.81604(9) 0.0206(2) Uani 1 1 d . . . . .
H19 H 0.193075 0.989372 0.814194 0.025 Uiso 1 1 calc R U . . .
C20 C 0.43154(13) 0.83850(13) 0.75435(9) 0.0201(2) Uani 1 1 d . . . . .
H20 H 0.450097 0.924678 0.710260 0.024 Uiso 1 1 calc R U . . .
C21 C 0.09790(13) 0.78648(13) 0.95167(10) 0.0206(2) Uani 1 1 d . . . . .
H1 H 0.509(2) 0.7055(19) 0.5322(14) 0.039(4) Uiso 1 1 d . . . . .

loop_
_atom_site_aniso_label
_atom_site_aniso_U_11
_atom_site_aniso_U_22
_atom_site_aniso_U_33
_atom_site_aniso_U_23
_atom_site_aniso_U_13
_atom_site_aniso_U_12
N1 0.0184(5) 0.0239(5) 0.0156(5) -0.0027(4) 0.0002(4) -0.0008(4)
N2 0.0241(5) 0.0264(5) 0.0287(5) -0.0055(4) 0.0036(4) -0.0098(4)
C1 0.0202(5) 0.0160(5) 0.0172(5) -0.0017(4) -0.0019(4) -0.0076(4)
C2 0.0190(5) 0.0222(5) 0.0222(6) 0.0002(4) 0.0009(4) -0.0078(4)
C3 0.0219(6) 0.0222(6) 0.0289(6) 0.0039(4) -0.0077(5) -0.0088(5)
C4 0.0359(6) 0.0199(5) 0.0194(5) 0.0034(4) -0.0070(5) -0.0143(5)
C5 0.0316(6) 0.0185(5) 0.0197(5) -0.0027(4) 0.0047(4) -0.0138(5)
C6 0.0181(5) 0.0172(5) 0.0237(6) -0.0035(4) 0.0004(4) -0.0079(4)
C7 0.0152(5) 0.0202(5) 0.0174(5) 0.0002(4) 0.0003(4) -0.0064(4)
C8 0.0206(5) 0.0233(5) 0.0159(5) -0.0014(4) -0.0004(4) -0.0089(4)
C9 0.0217(5) 0.0199(5) 0.0207(5) -0.0046(4) 0.0050(4) -0.0079(4)
C10 0.0163(5) 0.0192(5) 0.0250(6) 0.0009(4) 0.0005(4) -0.0045(4)
C11 0.0171(5) 0.0243(6) 0.0185(5) 0.0010(4) -0.0021(4) -0.0093(4)
C12 0.0155(5) 0.0216(5) 0.0168(5) -0.0017(4) 0.0020(4) -0.0089(4)
C13 0.0199(5) 0.0198(5) 0.0175(5) -0.0014(4) -0.0006(4) -0.0085(4)
C14 0.0235(6) 0.0264(6) 0.0212(5) -0.0035(4) -0.0009(4) -0.0123(5)
C15 0.0201(5) 0.0201(5) 0.0126(5) -0.0039(4) -0.0019(4) -0.0079(4)
C16 0.0199(5) 0.0168(5) 0.0174(5) -0.0034(4) -0.0024(4) -0.0046(4)
C17 0.0232(5) 0.0190(5) 0.0156(5) -0.0023(4) -0.0025(4) -0.0101(4)
C18 0.0187(5) 0.0218(5) 0.0138(5) -0.0049(4) -0.0018(4) -0.0077(4)
C19 0.0215(5) 0.0174(5) 0.0179(5) -0.0032(4) -0.0014(4) -0.0040(4)
C20 0.0244(6) 0.0183(5) 0.0165(5) -0.0017(4) -0.0003(4) -0.0088(4)
C21 0.0223(6) 0.0191(5) 0.0188(5) -0.0026(4) -0.0031(4) -0.0076(4)

loop_
_atom_type_symbol
_atom_type_description
_atom_type_scat_dispersion_real
_atom_type_scat_dispersion_imag
_atom_type_scat_source
C C 0.0181 0.0096 'International Tables Vol C Tables 4.2.6.8 and 6.1.1.4'
H H 0.0000 0.0000 'International Tables Vol C Tables 4.2.6.8 and 6.1.1.4'
N N 0.0311 0.0189 'International Tables Vol C Tables 4.2.6.8 and 6.1.1.4'

loop_
_geom_angle_atom_site_label_1
_geom_angle_atom_site_label_2
_geom_angle_atom_site_label_3
_geom_angle
_geom_angle_site_symmetry_1
_geom_angle_site_symmetry_3
_geom_angle_publ_flag
C1 N1 C7 126.43(9) . . ?
C1 N1 H1 114.8(10) . . ?
C7 N1 H1 115.2(10) . . ?
C2 C1 N1 119.18(9) . . ?
C2 C1 C6 118.79(10) . . ?
N1 C1 C6 121.94(10) . . ?
C3 C2 C1 120.35(10) . . ?
C3 C2 H2 119.8 . . ?
C1 C2 H2 119.8 . . ?
C2 C3 C4 120.85(10) . . ?
C2 C3 H3 119.6 . . ?
C4 C3 H3 119.6 . . ?
C3 C4 C5 118.98(10) . . ?
C3 C4 H4 120.5 . . ?
C5 C4 H4 120.5 . . ?
C6 C5 C4 120.80(10) . . ?
C6 C5 H5 119.6 . . ?
C4 C5 H5 119.6 . . ?
C5 C6 C1 120.20(10) . . ?
C5 C6 H6 119.9 . . ?
C1 C6 H6 119.9 . . ?
C8 C7 C12 119.89(9) . . ?
C8 C7 N1 121.66(9) . . ?
C12 C7 N1 118.44(9) . . ?
C9 C8 C7 120.58(10) . . ?
C9 C8 H8 119.7 . . ?
C7 C8 H8 119.7 . . ?
C10 C9 C8 120.12(10) . . ?
C10 C9 H9 119.9 . . ?
C8 C9 H9 119.9 . . ?
C9 C10 C11 119.31(10) . . ?
C9 C10 H10 120.3 . . ?
C11 C10 H10 120.3 . . ?
C10 C11 C12 121.87(10) . . ?
C10 C11 H11 119.1 . . ?
C12 C11 H11 119.1 . . ?
C11 C12 C7 118.14(9) . . ?
C11 C12 C13 122.71(9) . . ?
C7 C12 C13 119.10(9) . . ?
C12 C13 C15 113.22(8) . . ?
C12 C13 C14 114.19(9) . . ?
C15 C13 C14 108.14(8) . . ?
C12 C13 H13 107.0 . . ?
C15 C13 H13 107.0 . . ?
C14 C13 H13 107.0 . . ?
C13 C14 H00B 109.5 . . ?
C13 C14 H00D 109.5 . . ?
H00B C14 H00D 109.5 . . ?
C13 C14 H00E 109.5 . . ?
H00B C14 H00E 109.5 . . ?
H00D C14 H00E 109.5 . . ?
C16 C15 C20 118.67(10) . . ?
C16 C15 C13 120.85(9) . . ?
C20 C15 C13 120.30(9) . . ?
C17 C16 C15 120.80(9) . . ?
C17 C16 H16 119.6 . . ?
C15 C16 H16 119.6 . . ?
C16 C17 C18 119.85(10) . . ?
C16 C17 H17 120.1 . . ?
C18 C17 H17 120.1 . . ?
C17 C18 C19 120.10(10) . . ?
C17 C18 C21 118.66(9) . . ?
C19 C18 C21 121.21(9) . . ?
C20 C19 C18 119.29(10) . . ?
C20 C19 H19 120.4 . . ?
C18 C19 H19 120.4 . . ?
C19 C20 C15 121.24(10) . . ?
C19 C20 H20 119.4 . . ?
C15 C20 H20 119.4 . . ?
N2 C21 C18 177.58(11) . . ?

loop_
_geom_bond_atom_site_label_1
_geom_bond_atom_site_label_2
_geom_bond_distance
_geom_bond_site_symmetry_2
_geom_bond_publ_flag
N1 C1 1.3975(14) . ?
N1 C7 1.4086(13) . ?
N1 H1 0.880(16) . ?
N2 C21 1.1504(15) . ?
C1 C2 1.3967(15) . ?
C1 C6 1.3982(15) . ?
C2 C3 1.3845(16) . ?
C2 H2 0.9500 . ?
C3 C4 1.3866(16) . ?
C3 H3 0.9500 . ?
C4 C5 1.3875(16) . ?
C4 H4 0.9500 . ?
C5 C6 1.3872(15) . ?
C5 H5 0.9500 . ?
C6 H6 0.9500 . ?
C7 C8 1.3954(15) . ?
C7 C12 1.4085(14) . ?
C8 C9 1.3881(15) . ?
C8 H8 0.9500 . ?
C9 C10 1.3837(16) . ?
C9 H9 0.9500 . ?
C10 C11 1.3903(15) . ?
C10 H10 0.9500 . ?
C11 C12 1.3932(15) . ?
C11 H11 0.9500 . ?
C12 C13 1.5242(14) . ?
C13 C15 1.5246(14) . ?
C13 C14 1.5347(14) . ?
C13 H13 1.0000 . ?
C14 H00B 0.9800 . ?
C14 H00D 0.9800 . ?
C14 H00E 0.9800 . ?
C15 C16 1.3964(15) . ?
C15 C20 1.3966(15) . ?
C16 C17 1.3848(15) . ?
C16 H16 0.9500 . ?
C17 C18 1.3959(15) . ?
C17 H17 0.9500 . ?
C18 C19 1.3975(15) . ?
C18 C21 1.4425(15) . ?
C19 C20 1.3864(15) . ?
C19 H19 0.9500 . ?
C20 H20 0.9500 . ?
